data_4121091
loop_
_publ_author_name
'Sebastian B. Schneider'
'Markus Seibald'
'Volker L. Deringer'
'Ralf P. Stoffel'
'Rainer Frankovsky'
'Gina M. Friederichs'
'Henryk Laqua'
'Viola Duppel'
'Gunnar Jeschke'
'Richard Dronskowski'
'Wolfgang Schnick'

_publ_contact_author
;
 Prof. Dr. Wolfgang Schnick
 Department Chemie
 Ludwig-Maximilians-Universit\"at M\"unchen
 Butenandtstr. 5-13 (D)
 D-81377 Munich, Germany
;
_publ_contact_author_email wolfgang.schnick@uni-muenchen.de
_publ_contact_author_fax +49/89/2180-77440
_publ_contact_author_phone +49/89/2180-77436
_publ_section_title
;
 High-Pressure Synthesis and Characterization of Li2Ca3[N2]3 - An Uncommon
 Metallic Diazenide with [N2]2- Ions
;
_journal_name_full 'Journal of the American Chemical Society'
_journal_page_first 16668
_journal_page_last 16679
_journal_paper_doi 10.1021/ja408816t
_journal_volume 135
_journal_year 2013
_chemical_formula_moiety '(Ca 2+)3 (N2 2-)3 (Li +)2'
_chemical_formula_sum 'Ca3 Li2 N6'
_chemical_formula_weight 218.16
_chemical_name_common 'Lithium calcium diazenide'
_chemical_name_systematic
; 
Lithium pernitride 
;
_space_group_IT_number 51
_symmetry_cell_setting orthorhombic
_symmetry_Int_Tables_number 51
_symmetry_space_group_name_Hall '-P 2a 2a'
_symmetry_space_group_name_H-M 'P m m a'
_audit_creation_method 'TOPAS ACADEMIC 4.1 + PLATON'
_cell_angle_alpha 90.0
_cell_angle_beta 90.0
_cell_angle_gamma 90.0
_cell_formula_units_Z 4
_cell_length_a 4.77472(7)
_cell_length_b 13.9792(4)
_cell_length_c 8.0718(4)
_cell_measurement_temperature 298
_cell_volume 538.77(3)
_computing_molecular_graphics 'Diamond 3.0'
_computing_publication_material 'TOPAS ACADEMIC 4.1'
_computing_structure_refinement 'TOPAS ACADEMIC 4.1'
_computing_structure_solution 'TOPAS ACADEMIC 4.1'
_diffrn_ambient_temperature 298(2)
_diffrn_measurement_device_type 'STOE Stadi P'
_diffrn_radiation_monochromator Ge-111
_diffrn_radiation_polarisn_ratio 0
_diffrn_radiation_probe x-ray
_diffrn_radiation_type 'Cu K\a1'
_diffrn_radiation_wavelength 1.540596
_exptl_absorpt_coefficient_mu 26.09
_exptl_absorpt_correction_type sphere
_exptl_absorpt_process_details '(A. Cohelo, TOPAS_Academic, Version 4.1)'
_exptl_crystal_density_diffrn 2.690(1)
_exptl_crystal_density_meas ?
_exptl_crystal_density_method none
_exptl_crystal_F_000 432
_pd_calc_method 'Rietveld Refinement'
_pd_char_colour gold
_pd_char_particle_morphology powder
_pd_meas_number_of_points 9000
_pd_proc_ls_prof_R_factor 0.06168
_pd_proc_ls_prof_wR_factor 0.08109
_pd_proc_number_of_points 9000
_refine_ls_goodness_of_fit_all 1.644
_refine_ls_matrix_type full
_refine_ls_number_constraints 0
_refine_ls_number_parameters 65
_refine_ls_number_restraints 0
_refine_ls_R_factor_all 0.03787
_refine_ls_shift/su_max 0.00
_refine_ls_shift/su_mean 0.00
_reflns_d_resolution_high 8.07183
_reflns_d_resolution_low 1.00329
_reflns_limit_h_max 4
_reflns_limit_h_min 0
_reflns_limit_k_max 13
_reflns_limit_k_min 0
_reflns_limit_l_max 8
_reflns_limit_l_min 0
_reflns_number_total 345
_cod_data_source_file ja408816t_si_002.cif
_cod_data_source_block Li2Ca3N6
_cod_depositor_comments
;
The following automatic conversions were performed:

'_exptl_crystal_density_meas' value 'none' was changed to '?' - the
value is perceived as not measured.

Automatic conversion script
Id: cif_fix_values 3008 2015-01-20 13:52:24Z robertas 
;
_cod_database_code 4121091
_solution_special_details
; 
A structure solution was performed with the TOPAS package 
using the charge-flipping algorithm and difference fourier
syntheses. A first indexing resulted in a hexagonal unit-cell metrics 
with a = 8.06 and c = 4.76 \%A. With the use of electron diffraction 
methods, symmetry-reduction as well as density-functional theory, 
an orthorhombic unit cell in space group Pmma (no. 51)
was derived with a = 4.76, b = 13.96 and c = 8.06 \%A. Subsequently, 
the powder x-ray pattern was refined with as-obtained parameters
and supported the theoretical model. Further elemental analysis in
accordance with the Roetveld refinment and theoretical stability 
calculations finally resulted in Li2Ca3(N2)3.
;
_pd_proc_ls_prof_r_expected 0.04932

loop_
_symmetry_equiv_pos_site_id
_symmetry_equiv_pos_as_xyz
1 x,y,z
2 1/2-x,-y,z
3 1/2+x,-y,-z
4 -x,y,-z
5 -x,-y,-z
6 1/2+x,y,-z
7 1/2-x,y,z
8 x,-y,z

loop_
_atom_site_label
_atom_site_type_symbol
_atom_site_thermal_displace_type
_atom_site_fract_x
_atom_site_fract_y
_atom_site_fract_z
_atom_site_occupancy
_atom_site_U_iso_or_equiv
N1 N Uiso 0.25000 0.1769(12) 0.7043(9) 1.000 0.027(6)
N6 N Uiso 0.25000 0.8027(14) 0.8667(13) 1.000 0.040(11)
N2 N Uiso 0.25000 0.6656(8) 0.2002(9) 1.000 0.048(9)
N5 N Uiso 0.25000 0.2860(8) 0.343(2) 1.000 0.026(5)
N3 N Uiso 0.25000 0.0484(16) 0.410(4) 1.000 0.064(11)
N4 N Uiso 0.25000 0.5482(13) 0.91(3) 1.000 0.027(7)
Ca1 Ca Uiso 0.25000 0.00000 0.6965(15) 1.000 0.039(3)
Ca2 Ca Uiso 0.25000 0.50000 0.1952(17) 1.000 0.042(4)
Ca3 Ca Uiso 0.25000 0.1446(5) 0.1642(12) 1.000 0.055(3)
Ca4 Ca Uiso 0.25000 0.6435(5) 0.6510(12) 1.000 0.057(3)
Li1 Li Uiso 0.00000 0.346(2) 0.00000 1.000 0.033(9)
Li2 Li Uiso 0.00000 0.847(3) 0.50000 1.000 0.021(12)

loop_
_atom_type_symbol
_atom_type_description
_atom_type_scat_dispersion_real
_atom_type_scat_dispersion_imag
_atom_type_scat_source
Ca Ca 0.226 0.306 'International Tables Vol C Tables 4.2.6.8 and 6.1.1.4'
Li Li 0.000 0.000 'International Tables Vol C Tables 4.2.6.8 and 6.1.1.4'
N N 0.006 0.003 'International Tables Vol C Tables 4.2.6.8 and 6.1.1.4'

loop_
_geom_angle_atom_site_label_1
_geom_angle_atom_site_label_2
_geom_angle_atom_site_label_3
_geom_angle
_geom_angle_site_symmetry_1
_geom_angle_site_symmetry_3
_geom_angle_publ_flag
N2 Li1 N4 90(6) 2_565 2_564 yes
N2 Li1 N4 97(6) 3_465 2_564 yes
N4 Li1 N4 87(4) 2_564 3_466 yes
Li1 Li1 N4 126(2) 6_455 2_564 yes
Li1 Li1 N4 54.1(17) 6_555 2_564 yes
N2 Li1 N2 170.8(16) 2_565 3_465 yes
N2 Li1 N4 97(6) 2_565 3_466 yes
Li1 Li1 N2 126.32(19) 6_455 2_565 yes
Li1 Li1 N2 53.69(14) 6_555 2_565 yes
N2 Li1 N4 90(5) 3_465 3_466 yes
Li1 Li1 N2 53.69(14) 6_455 3_465 yes
Li1 Li1 N2 126.32(19) 6_555 3_465 yes
Li1 Li1 N4 54(2) 6_455 3_466 yes
Li1 Li1 N4 126(2) 6_555 3_466 yes
Li1 Li1 Li1 180.00 6_455 6_555 yes
N1 Li2 N3 93.6(10) 2_565 2_565 yes
N1 Li2 N5 90.5(11) 2_565 2_565 yes
N1 Li2 N1 161(2) 2_565 3_466 yes
N1 Li2 N3 99.9(12) 2_565 3_466 yes
N1 Li2 N5 75.8(9) 2_565 3_466 yes
Li2 Li2 N1 125.4(4) 6_456 2_565 yes
Li2 Li2 N1 54.7(3) 6_556 2_565 yes
N3 Li2 N5 94.2(7) 2_565 2_565 yes
N1 Li2 N3 99.9(12) 3_466 2_565 yes
N3 Li2 N3 87.4(18) 2_565 3_466 yes
N3 Li2 N5 169.4(8) 2_565 3_466 yes
Li2 Li2 N3 126.2(18) 6_456 2_565 yes
Li2 Li2 N3 53.8(10) 6_556 2_565 yes
N1 Li2 N5 75.8(9) 3_466 2_565 yes
N3 Li2 N5 169.4(8) 3_466 2_565 yes
N5 Li2 N5 86.2(13) 2_565 3_466 yes
Li2 Li2 N5 118.0(15) 6_456 2_565 yes
Li2 Li2 N5 62.1(10) 6_556 2_565 yes
N1 Li2 N3 93.6(10) 3_466 3_466 yes
N1 Li2 N5 90.5(11) 3_466 3_466 yes
Li2 Li2 N1 54.7(3) 6_456 3_466 yes
Li2 Li2 N1 125.4(4) 6_556 3_466 yes
N3 Li2 N5 94.2(7) 3_466 3_466 yes
Li2 Li2 N3 53.8(10) 6_456 3_466 yes
Li2 Li2 N3 126.2(18) 6_556 3_466 yes
Li2 Li2 N5 62.1(10) 6_456 3_466 yes
Li2 Li2 N5 118.0(15) 6_556 3_466 yes
Li2 Li2 Li2 180.00 6_456 6_556 yes
Li2 N1 N6 144.6(2) 2_565 2_565 yes
Li2 N1 Li2 70.8(3) 2_565 5_566 yes
Li2 N1 N6 144.6(2) 5_566 2_565 yes
Li1 N2 N5 137.1(7) 2_565 2_565 yes
Li1 N2 Li1 72.6(3) 2_565 5_565 yes
Li1 N2 N5 137.1(7) 5_565 2_565 yes
Li2 N3 N3 136.6(15) 2_565 2_555 yes
Li2 N3 N3 136.6(15) 5_566 2_555 yes
Li2 N3 Li2 71.9(12) 2_565 5_566 yes
Li1 N4 N4 137(8) 2_566 2_565 yes
Li1 N4 N4 137(8) 5_566 2_565 yes
Li1 N4 Li1 72(3) 2_566 5_566 yes
Li2 N5 N2 143.0(7) 2_565 2_565 yes
Li2 N5 Li2 56.1(6) 2_565 5_566 yes
Li2 N5 N2 143.0(7) 5_566 2_565 yes

loop_
_geom_bond_atom_site_label_1
_geom_bond_atom_site_label_2
_geom_bond_distance
_geom_bond_site_symmetry_2
_geom_bond_publ_flag
Li1 N4 2.04(8) 2_564 yes
Li1 N2 2.016(6) 2_565 yes
Li1 N2 2.016(6) 3_465 yes
Li1 N4 2.04(10) 3_466 yes
Li1 Li1 2.3874(3) 6_455 yes
Li1 Li1 2.3874(3) 6_555 yes
Li2 N1 2.063(10) 2_565 yes
Li2 N3 2.02(4) 2_565 yes
Li2 N5 2.55(3) 2_565 yes
Li2 N1 2.063(10) 3_466 yes
Li2 N3 2.02(4) 3_466 yes
Li2 N5 2.55(3) 3_466 yes
Li2 Li2 2.3874(5) 6_456 yes
Li2 Li2 2.3874(5) 6_556 yes
N1 N6 1.342(14) 2_565 yes
N2 N5 1.337(17) 2_565 yes
N3 N3 1.35(3) 2_555 yes
N4 N4 1.35(4) 2_565 yes
